data_2011950
loop_
_publ_author_name
'Stibrany, Robert T.'
'Brant, Patrick'

_publ_section_title
;
 Dimethyl(2-methylphenyl)ammonium hydroxotris(pentafluorophenyl)borate
;
_journal_issue 5
_journal_name_full 'Acta Crystallographica Section C'
_journal_page_first 644
_journal_page_last 645
_journal_paper_doi 10.1107/S0108270101003328
_journal_volume 57
_journal_year 2001
_chemical_formula_iupac 'C9 H14 N1 1+, C18 H1 B1 F15 O1 1-'
_chemical_formula_moiety 'C9 H14 N1 1+, C18 H1 B1 F15 O1 1-'
_chemical_formula_sum 'C27 H15 B F15 N O'
_chemical_formula_weight 665.21
_space_group_IT_number 14
_symmetry_cell_setting monoclinic
_symmetry_space_group_name_Hall '-P 2ybc'
_symmetry_space_group_name_H-M 'P 1 21/c 1'
_audit_creation_method SHELXL97
_cell_angle_alpha 90
_cell_angle_beta 96.60(5)
_cell_angle_gamma 90
_cell_formula_units_Z 4
_cell_length_a 10.552(5)
_cell_length_b 15.287(2)
_cell_length_c 16.072(9)
_cell_measurement_reflns_used 25
_cell_measurement_temperature 153(2)
_cell_measurement_theta_max 42.4
_cell_measurement_theta_min 28.2
_cell_volume 2575.4(19)
_computing_cell_refinement 'CAD-4 Software'
_computing_data_collection 'CAD-4 Software (Enraf-Nonius, 1989)'
_computing_data_reduction 'local programs'
_computing_molecular_graphics
;
ORTEPIII (Burnett & Johnson, 1996) and ORTEP32 (Farrugia, 1997)
;
_computing_publication_material 'SHELXL97-2 (Sheldrick, 1997)'
_computing_structure_refinement 'SHELXL97-2 (Sheldrick, 1997)'
_computing_structure_solution 'SHELXS97 (Sheldrick, 1990)'
_diffrn_ambient_temperature 153(2)
_diffrn_measured_fraction_theta_full .977
_diffrn_measured_fraction_theta_max .977
_diffrn_measurement_device_type 'Nonius CAD-4'
_diffrn_measurement_method \w
_diffrn_radiation_monochromator graphite
_diffrn_radiation_source 'fine-focus sealed tube'
_diffrn_radiation_type CuK\a
_diffrn_radiation_wavelength 1.54180
_diffrn_reflns_av_R_equivalents .0218
_diffrn_reflns_av_sigmaI/netI .0330
_diffrn_reflns_limit_h_max 11
_diffrn_reflns_limit_h_min -12
_diffrn_reflns_limit_k_max 18
_diffrn_reflns_limit_k_min 0
_diffrn_reflns_limit_l_max 19
_diffrn_reflns_limit_l_min 0
_diffrn_reflns_number 5131
_diffrn_reflns_theta_full 69.92
_diffrn_reflns_theta_max 69.92
_diffrn_reflns_theta_min 4.00
_diffrn_standards_decay_% 2
_diffrn_standards_interval_count 300
_diffrn_standards_number 3
_exptl_absorpt_coefficient_mu 1.619
_exptl_absorpt_correction_type none
_exptl_crystal_colour yellow--brown
_exptl_crystal_density_diffrn 1.716
_exptl_crystal_density_meas ?
_exptl_crystal_density_method 'not measured'
_exptl_crystal_description spike
_exptl_crystal_F_000 1328
_exptl_crystal_size_max .20
_exptl_crystal_size_mid .07
_exptl_crystal_size_min .05
_refine_diff_density_max .332
_refine_diff_density_min -.327
_refine_ls_extinction_method none
_refine_ls_goodness_of_fit_ref 1.050
_refine_ls_hydrogen_treatment refall
_refine_ls_matrix_type full
_refine_ls_number_parameters 466
_refine_ls_number_reflns 4762
_refine_ls_number_restraints 672
_refine_ls_restrained_S_all 1.026
_refine_ls_R_factor_all .0708
_refine_ls_R_factor_gt .0444
_refine_ls_shift/su_max <0.001
_refine_ls_shift/su_mean <0.001
_refine_ls_structure_factor_coef Fsqd
_refine_ls_weighting_details 'calc w = 1/[\s^2^(Fo^2^)+(0.06P)^2^+1.10P] where P = (Fo^2^+2Fc^2^)/3'
_refine_ls_weighting_scheme calc
_refine_ls_wR_factor_ref .1178
_reflns_number_gt 3592
_reflns_number_total 4762
_reflns_threshold_expression I>2\s(I)
_cod_data_source_file da1161.cif
_cod_data_source_block I
_cod_depositor_comments
;
The following automatic conversions were performed:

'_exptl_crystal_density_meas' value 'not measured' was changed to '?'
- the value is perceived as not measured.

Automatic conversion script
Id: cif_fix_values 3008 2015-01-20 13:52:24Z robertas 
;
_cod_original_sg_symbol_H-M 'P 21/c'
_cod_database_code 2011950
_cod_database_fobs_code 2011950

loop_
_symmetry_equiv_pos_as_xyz
'x, y, z'
'-x, y+1/2, -z+1/2'
'-x, -y, -z'
'x, -y-1/2, z-1/2'

loop_
_atom_site_label
_atom_site_fract_x
_atom_site_fract_y
_atom_site_fract_z
_atom_site_U_iso_or_equiv
_atom_site_adp_type
_atom_site_calc_flag
_atom_site_refinement_flags
_atom_site_occupancy
_atom_site_disorder_assembly
_atom_site_disorder_group
_atom_site_type_symbol
B1 .7676(2) .26146(16) .09911(16) .0265(5) Uani d U 1 . . B
O1 .76857(15) .22469(10) .18455(10) .0301(4) Uani d U 1 . . O
F26 .97760(12) .35969(8) .18269(8) .0322(3) Uani d U 1 . . F
F22 .88751(13) .13419(9) -.01857(10) .0415(4) Uani d U 1 . . F
F12 .74213(13) .30101(9) -.07745(8) .0383(3) Uani d U 1 . . F
F36 .53468(13) .32063(9) .15356(9) .0403(3) Uani d U 1 . . F
F32 .88763(12) .42776(8) .02673(9) .0362(3) Uani d U 1 . . F
F25 1.22435(13) .34473(9) .16631(10) .0414(3) Uani d U 1 . . F
F16 .56626(13) .11987(10) .11923(10) .0454(4) Uani d U 1 . . F
F15 .39692(13) .06029(9) -.00273(12) .0517(4) Uani d U 1 . . F
F23 1.13288(14) .12262(10) -.03435(10) .0446(4) Uani d U 1 . . F
F33 .78381(16) .58460(9) .01824(10) .0512(4) Uani d U 1 . . F
F24 1.30571(12) .22867(10) .05604(10) .0448(4) Uani d U 1 . . F
F35 .43315(14) .48080(11) .14527(11) .0523(4) Uani d U 1 . . F
F14 .38830(16) .12457(12) -.16146(12) .0630(5) Uani d U 1 . . F
F34 .55443(16) .61444(10) .07570(11) .0552(4) Uani d U 1 . . F
F13 .56033(16) .24919(14) -.19560(10) .0601(5) Uani d U 1 . . F
N1 .90065(18) .07797(12) .23794(13) .0312(4) Uani d U 1 . . N
H1O .701(3) .234(2) .207(2) .060(10) Uiso d . 1 . . H
H1N .864(3) .1337(19) .2264(17) .042(7) Uiso d . 1 . . H
H82 .923(3) .099(2) .369(2) .065(10) Uiso d . 1 . . H
H93 .844(3) .0323(18) .1217(18) .039(8) Uiso d . 1 . . H
H73 .967(3) .2366(19) .3006(18) .049(8) Uiso d . 1 . . H
H91 .851(3) -.044(2) .193(2) .061(9) Uiso d . 1 . . H
H46 1.033(3) -.0372(19) .1538(18) .050(8) Uiso d . 1 . . H
H81 .905(3) -.006(2) .3369(19) .060(9) Uiso d . 1 . . H
H72 1.115(4) .272(3) .316(2) .082(12) Uiso d . 1 . . H
H92 .730(4) .031(2) .182(2) .080(11) Uiso d . 1 . . H
H45 1.261(3) -.031(2) .145(2) .068(10) Uiso d . 1 . . H
H71 1.057(3) .201(2) .382(2) .071(10) Uiso d . 1 . . H
H43 1.283(3) .196(2) .291(2) .071(11) Uiso d . 1 . . H
H83 .776(4) .060(3) .320(3) .108(15) Uiso d . 1 . . H
H44 1.390(4) .084(3) .209(2) .088(12) Uiso d . 1 . . H
C11 .6657(2) .21298(14) .02712(15) .0273(5) Uani d U 1 . . C
C12 .6571(2) .24089(15) -.05540(15) .0322(5) Uani d U 1 . . C
C13 .5663(2) .21406(17) -.11859(16) .0391(6) Uani d U 1 . . C
C14 .4787(2) .15166(17) -.10106(18) .0421(6) Uani d U 1 . . C
C15 .4837(2) .12036(15) -.02113(19) .0388(6) Uani d U 1 . . C
C16 .5739(2) .15170(14) .04091(16) .0323(5) Uani d U 1 . . C
C21 .9176(2) .25014(14) .08097(14) .0263(4) Uani d U 1 . . C
C22 .9657(2) .19036(14) .02823(14) .0291(5) Uani d U 1 . . C
C23 1.0940(2) .18212(15) .01922(15) .0317(5) Uani d U 1 . . C
C24 1.1813(2) .23486(15) .06453(15) .0316(5) Uani d U 1 . . C
C25 1.1402(2) .29399(15) .11932(15) .0313(5) Uani d U 1 . . C
C26 1.0114(2) .30007(14) .12694(14) .0271(5) Uani d U 1 . . C
C31 .7193(2) .36509(14) .09423(14) .0268(5) Uani d U 1 . . C
C32 .7746(2) .43608(15) .05899(14) .0301(5) Uani d U 1 . . C
C33 .7219(2) .51897(15) .05266(15) .0359(5) Uani d U 1 . . C
C34 .6069(2) .53422(15) .08132(16) .0387(6) Uani d U 1 . . C
C35 .5462(2) .46636(17) .11652(16) .0368(5) Uani d U 1 . . C
C36 .6024(2) .38507(15) .12119(14) .0301(5) Uani d U 1 . . C
C41 1.0402(2) .07940(15) .23077(15) .0322(5) Uani d U 1 . . C
C42 1.1129(2) .14711(17) .26974(16) .0396(6) Uani d U 1 . . C
C43 1.2439(3) .1455(2) .2595(2) .0537(8) Uani d U 1 . . C
C44 1.2967(3) .0814(2) .2151(2) .0591(8) Uani d U 1 . . C
C45 1.2227(3) .0154(2) .1782(2) .0577(8) Uani d U 1 . . C
C46 1.0931(3) .01400(19) .18599(17) .0437(6) Uani d U 1 . . C
C47 1.0602(3) .2187(2) .3202(2) .0517(7) Uani d U 1 . . C
C48 .8748(3) .05480(18) .32566(19) .0434(6) Uani d U 1 . . C
C49 .8254(3) .01846(18) .1770(2) .0456(7) Uani d U 1 . . C

loop_
_atom_site_aniso_label
_atom_site_aniso_U_11
_atom_site_aniso_U_22
_atom_site_aniso_U_33
_atom_site_aniso_U_12
_atom_site_aniso_U_13
_atom_site_aniso_U_23
B1 .0227(11) .0245(11) .0332(12) -.0006(9) .0076(10) -.0009(10)
O1 .0250(8) .0297(8) .0373(9) .0046(6) .0110(7) .0069(7)
F26 .0275(7) .0304(7) .0390(7) .0009(5) .0049(5) -.0078(6)
F22 .0291(7) .0384(8) .0567(9) -.0007(6) .0041(6) -.0199(7)
F12 .0336(7) .0463(8) .0360(7) -.0126(6) .0084(6) .0007(6)
F36 .0280(7) .0439(8) .0514(9) .0054(6) .0141(6) .0092(7)
F32 .0331(7) .0319(7) .0450(8) -.0038(6) .0111(6) .0059(6)
F25 .0254(7) .0384(8) .0593(9) -.0056(6) .0002(6) -.0082(7)
F16 .0268(7) .0438(8) .0663(10) -.0041(6) .0079(7) .0218(7)
F15 .0223(7) .0303(7) .1028(13) -.0069(6) .0087(7) -.0017(8)
F23 .0354(8) .0465(8) .0540(9) .0104(6) .0143(7) -.0148(7)
F33 .0635(11) .0282(7) .0604(10) -.0057(7) .0006(8) .0114(7)
F24 .0205(7) .0490(9) .0669(10) .0045(6) .0135(6) -.0025(7)
F35 .0362(8) .0567(10) .0651(10) .0230(7) .0102(7) -.0038(8)
F14 .0391(9) .0744(12) .0728(12) -.0167(8) -.0046(8) -.0299(10)
F34 .0622(11) .0306(8) .0686(11) .0219(7) -.0106(8) -.0049(7)
F13 .0475(9) .0975(14) .0349(8) -.0124(9) .0034(7) -.0097(9)
N1 .0267(10) .0242(9) .0437(11) .0024(8) .0083(8) .0014(8)
C11 .0186(10) .0233(10) .0411(12) .0016(8) .0073(9) -.0009(9)
C12 .0221(11) .0307(11) .0446(13) -.0042(9) .0075(9) -.0064(10)
C13 .0307(13) .0471(14) .0400(13) -.0001(10) .0062(10) -.0133(11)
C14 .0238(12) .0431(14) .0585(16) -.0036(10) .0009(11) -.0217(12)
C15 .0192(11) .0260(11) .0718(17) -.0014(8) .0081(11) -.0067(11)
C16 .0206(11) .0247(11) .0527(14) .0035(8) .0085(10) .0027(10)
C21 .0228(10) .0235(10) .0334(11) .0004(8) .0056(9) .0021(9)
C22 .0254(11) .0277(11) .0345(12) .0002(9) .0049(9) -.0019(9)
C23 .0303(12) .0292(11) .0374(12) .0066(9) .0108(10) -.0022(9)
C24 .0208(11) .0306(11) .0446(13) .0042(9) .0085(9) .0070(10)
C25 .0246(11) .0285(11) .0404(13) -.0023(9) .0026(9) .0012(9)
C26 .0265(11) .0230(10) .0328(11) .0009(8) .0069(9) -.0002(9)
C31 .0248(11) .0270(10) .0283(11) .0015(8) .0020(9) .0008(8)
C32 .0294(12) .0291(11) .0319(12) -.0005(9) .0032(9) .0001(9)
C33 .0448(14) .0249(11) .0365(12) -.0012(10) -.0017(10) .0038(10)
C34 .0433(14) .0277(11) .0422(14) .0139(10) -.0078(11) -.0061(10)
C35 .0320(13) .0407(13) .0369(13) .0122(10) .0010(10) -.0055(10)
C36 .0263(11) .0321(11) .0320(11) .0044(9) .0033(9) .0004(9)
C41 .0283(12) .0321(11) .0366(12) .0043(9) .0062(9) .0064(10)
C42 .0382(14) .0395(13) .0392(13) -.0056(10) -.0030(10) .0112(11)
C43 .0386(15) .0603(18) .0586(17) -.0114(13) -.0096(13) .0269(15)
C44 .0322(15) .080(2) .0667(19) .0115(14) .0125(13) .0341(17)
C45 .0424(16) .074(2) .0601(18) .0206(15) .0197(14) .0172(16)
C46 .0385(14) .0484(15) .0457(15) .0130(12) .0121(11) .0030(12)
C47 .066(2) .0386(14) .0469(17) -.0083(14) -.0086(14) -.0005(12)
C48 .0477(16) .0321(13) .0549(16) .0073(12) .0254(13) .0081(12)
C49 .0383(16) .0303(13) .067(2) -.0033(11) .0004(13) -.0085(13)

loop_
_atom_type_symbol
_atom_type_description
_atom_type_scat_dispersion_real
_atom_type_scat_dispersion_imag
_atom_type_scat_source
C C .0181 .0091 'International Tables Vol C Tables 4.2.6.8 and 6.1.1.4'
H H .0000 .0000 'International Tables Vol C Tables 4.2.6.8 and 6.1.1.4'
N N .0311 .0180 'International Tables Vol C Tables 4.2.6.8 and 6.1.1.4'
O O .0492 .0322 'International Tables Vol C Tables 4.2.6.8 and 6.1.1.4'
F F .0727 .0534 'International Tables Vol C Tables 4.2.6.8 and 6.1.1.4'
B B .0090 .0039 'International Tables Vol C Tables 4.2.6.8 and 6.1.1.4'

loop_
_geom_angle_atom_site_label_1
_geom_angle_atom_site_label_2
_geom_angle_atom_site_label_3
_geom_angle
_geom_angle_publ_flag
O1 B1 C21 102.67(18) yes
O1 B1 C11 114.25(18) yes
C21 B1 C11 112.80(18) yes
O1 B1 C31 111.96(18) yes
C21 B1 C31 112.75(18) yes
C11 B1 C31 102.80(18) yes
C41 N1 C49 114.4(2) yes
C41 N1 C48 111.2(2) yes
C49 N1 C48 109.2(2) yes
C16 C11 C12 113.1(2) ?
C16 C11 B1 126.9(2) ?
C12 C11 B1 119.67(19) ?
F12 C12 C13 115.7(2) ?
F12 C12 C11 119.0(2) ?
C13 C12 C11 125.3(2) ?
F13 C13 C12 121.0(2) ?
F13 C13 C14 120.2(2) ?
C12 C13 C14 118.8(3) ?
F14 C14 C15 121.2(2) ?
F14 C14 C13 120.1(3) ?
C15 C14 C13 118.7(2) ?
F15 C15 C14 119.3(2) ?
F15 C15 C16 120.3(2) ?
C14 C15 C16 120.4(2) ?
F16 C16 C15 115.8(2) ?
F16 C16 C11 120.5(2) ?
C15 C16 C11 123.8(2) ?
C22 C21 C26 113.54(19) ?
C22 C21 B1 127.2(2) ?
C26 C21 B1 119.08(19) ?
F22 C22 C21 121.08(19) ?
F22 C22 C23 115.1(2) ?
C21 C22 C23 123.8(2) ?
F23 C23 C24 120.1(2) ?
F23 C23 C22 120.1(2) ?
C24 C23 C22 119.8(2) ?
F24 C24 C25 120.0(2) ?
F24 C24 C23 120.8(2) ?
C25 C24 C23 119.2(2) ?
F25 C25 C24 120.4(2) ?
F25 C25 C26 120.3(2) ?
C24 C25 C26 119.3(2) ?
F26 C26 C25 116.1(2) ?
F26 C26 C21 119.64(19) ?
C25 C26 C21 124.2(2) ?
C32 C31 C36 112.8(2) ?
C32 C31 B1 128.7(2) ?
C36 C31 B1 118.29(19) ?
F32 C32 C33 114.9(2) ?
F32 C32 C31 120.8(2) ?
C33 C32 C31 124.3(2) ?
F33 C33 C34 120.1(2) ?
F33 C33 C32 120.1(2) ?
C34 C33 C32 119.8(2) ?
F34 C34 C33 120.5(2) ?
F34 C34 C35 120.5(2) ?
C33 C34 C35 118.9(2) ?
F35 C35 C34 119.4(2) ?
F35 C35 C36 121.5(2) ?
C34 C35 C36 119.1(2) ?
F36 C36 C35 115.8(2) ?
F36 C36 C31 119.1(2) ?
C35 C36 C31 125.1(2) ?
C46 C41 C42 122.4(2) ?
C46 C41 N1 119.4(2) ?
C42 C41 N1 118.3(2) ?
C41 C42 C43 115.5(3) ?
C41 C42 C47 124.3(3) ?
C43 C42 C47 120.2(3) ?
C44 C43 C42 122.4(3) ?
C43 C44 C45 120.5(3) ?
C44 C45 C46 119.5(3) ?
C41 C46 C45 119.7(3) ?
C41 N1 H1N 110.7(19) ?
C49 N1 H1N 104.6(19) ?
C48 N1 H1N 106.1(19) ?
C44 C43 H43 132(2) ?
C42 C43 H43 106(2) ?
C43 C44 H44 118(2) ?
C45 C44 H44 121(2) ?
C44 C45 H45 120(2) ?
C46 C45 H45 121(2) ?
C45 C46 H46 119.0(16) ?
C41 C46 H46 121.3(16) ?
C42 C47 H47C 115.1(16) ?
C42 C47 H47B 107(2) ?
H47C C47 H47B 107(3) ?
C42 C47 H47A 112(2) ?
H47C C47 H47A 102(3) ?
H47B C47 H47A 113(3) ?
N1 C48 H48A 111(2) ?
N1 C48 H48B 106.2(18) ?
H48A C48 H48B 112(3) ?
N1 C48 H48C 100(2) ?
H48A C48 H48C 113(3) ?
H48B C48 H48C 113(3) ?
N1 C49 H49A 108.3(18) ?
N1 C49 H49B 106.3(18) ?
H49A C49 H49B 111(3) ?
N1 C49 H49C 107(2) ?
H49A C49 H49C 111(3) ?
H49B C49 H49C 113(3) ?

loop_
_geom_bond_atom_site_label_1
_geom_bond_atom_site_label_2
_geom_bond_site_symmetry_2
_geom_bond_distance
_geom_bond_publ_flag
B1 O1 . 1.483(3) yes
B1 C21 . 1.651(3) yes
B1 C11 . 1.661(3) yes
B1 C31 . 1.663(3) yes
F26 C26 . 1.354(2) ?
F22 C22 . 1.357(3) ?
F12 C12 . 1.360(3) ?
F36 C36 . 1.355(3) ?
F32 C32 . 1.360(3) ?
F25 C25 . 1.344(3) ?
F16 C16 . 1.360(3) ?
F15 C15 . 1.353(3) ?
F23 C23 . 1.349(3) ?
F33 C33 . 1.350(3) ?
F24 C24 . 1.339(3) ?
F35 C35 . 1.346(3) ?
F14 C14 . 1.346(3) ?
F34 C34 . 1.344(3) ?
F13 C13 . 1.344(3) ?
N1 C41 . 1.490(3) yes
N1 C49 . 1.497(3) yes
N1 C48 . 1.509(3) yes
C11 C16 . 1.384(3) ?
C11 C12 . 1.386(3) ?
C12 C13 . 1.376(3) ?
C13 C14 . 1.379(4) ?
C14 C15 . 1.366(4) ?
C15 C16 . 1.382(4) ?
C21 C22 . 1.382(3) ?
C21 C26 . 1.393(3) ?
C22 C23 . 1.384(3) ?
C23 C24 . 1.369(3) ?
C24 C25 . 1.367(3) ?
C25 C26 . 1.382(3) ?
C31 C32 . 1.384(3) ?
C31 C36 . 1.387(3) ?
C32 C33 . 1.383(3) ?
C33 C34 . 1.366(4) ?
C34 C35 . 1.375(4) ?
C35 C36 . 1.375(3) ?
C41 C46 . 1.386(4) ?
C41 C42 . 1.393(3) ?
C42 C43 . 1.412(4) ?
C42 C47 . 1.505(4) ?
C43 C44 . 1.368(5) ?
C44 C45 . 1.368(5) ?
C45 C46 . 1.387(4) ?
O1 H1O . .85(4) ?
N1 H1N . .92(3) ?
C43 H43 . .96(4) ?
C44 H44 . 1.01(4) ?
C45 H45 . 1.00(4) ?
C46 H46 . 1.12(3) ?
C47 H47C . 1.04(3) ?
C47 H47B . .99(4) ?
C47 H47A . 1.05(4) ?
C48 H48A . 1.02(4) ?
C48 H48B . .99(3) ?
C48 H48C . 1.05(5) ?
C49 H49A . .94(3) ?
C49 H49B . 1.05(3) ?
C49 H49C . 1.00(4) ?

loop_
_geom_torsion_atom_site_label_1
_geom_torsion_atom_site_label_2
_geom_torsion_atom_site_label_3
_geom_torsion_atom_site_label_4
_geom_torsion
O1 B1 C11 C16 8.7(3)
C21 B1 C11 C16 125.5(2)
C31 B1 C11 C16 -112.8(2)
O1 B1 C11 C12 -179.26(19)
C21 B1 C11 C12 -62.5(3)
C31 B1 C11 C12 59.2(2)
C16 C11 C12 F12 -179.80(19)
B1 C11 C12 F12 7.1(3)
C16 C11 C12 C13 1.7(3)
B1 C11 C12 C13 -171.4(2)
F12 C12 C13 F13 -3.1(3)
C11 C12 C13 F13 175.5(2)
F12 C12 C13 C14 178.5(2)
C11 C12 C13 C14 -2.9(4)
F13 C13 C14 F14 1.2(4)
C12 C13 C14 F14 179.6(2)
F13 C13 C14 C15 -176.9(2)
C12 C13 C14 C15 1.5(4)
F14 C14 C15 F15 .8(4)
C13 C14 C15 F15 178.8(2)
F14 C14 C15 C16 -177.2(2)
C13 C14 C15 C16 .8(4)
F15 C15 C16 F16 -1.5(3)
C14 C15 C16 F16 176.5(2)
F15 C15 C16 C11 179.9(2)
C14 C15 C16 C11 -2.1(4)
C12 C11 C16 F16 -177.68(19)
B1 C11 C16 F16 -5.2(3)
C12 C11 C16 C15 .8(3)
B1 C11 C16 C15 173.3(2)
O1 B1 C21 C22 106.5(2)
C11 B1 C21 C22 -16.9(3)
C31 B1 C21 C22 -132.8(2)
O1 B1 C21 C26 -68.0(2)
C11 B1 C21 C26 168.51(19)
C31 B1 C21 C26 52.6(3)
C26 C21 C22 F22 177.4(2)
B1 C21 C22 F22 2.6(4)
C26 C21 C22 C23 -2.0(3)
B1 C21 C22 C23 -176.9(2)
F22 C22 C23 F23 1.2(3)
C21 C22 C23 F23 -179.3(2)
F22 C22 C23 C24 -179.1(2)
C21 C22 C23 C24 .4(4)
F23 C23 C24 F24 .4(4)
C22 C23 C24 F24 -179.2(2)
F23 C23 C24 C25 -179.2(2)
C22 C23 C24 C25 1.2(4)
F24 C24 C25 F25 -1.5(3)
C23 C24 C25 F25 178.1(2)
F24 C24 C25 C26 179.5(2)
C23 C24 C25 C26 -.9(3)
F25 C25 C26 F26 .7(3)
C24 C25 C26 F26 179.7(2)
F25 C25 C26 C21 -179.9(2)
C24 C25 C26 C21 -1.0(4)
C22 C21 C26 F26 -178.31(19)
B1 C21 C26 F26 -3.0(3)
C22 C21 C26 C25 2.4(3)
B1 C21 C26 C25 177.6(2)
O1 B1 C31 C32 132.0(2)
C21 B1 C31 C32 16.8(3)
C11 B1 C31 C32 -104.9(3)
O1 B1 C31 C36 -54.7(3)
C21 B1 C31 C36 -169.92(19)
C11 B1 C31 C36 68.3(2)
C36 C31 C32 F32 -177.9(2)
B1 C31 C32 F32 -4.3(4)
C36 C31 C32 C33 1.5(3)
B1 C31 C32 C33 175.1(2)
F32 C32 C33 F33 -1.5(3)
C31 C32 C33 F33 179.1(2)
F32 C32 C33 C34 178.5(2)
C31 C32 C33 C34 -.9(4)
F33 C33 C34 F34 -.1(4)
C32 C33 C34 F34 179.9(2)
F33 C33 C34 C35 -179.6(2)
C32 C33 C34 C35 .4(4)
F34 C34 C35 F35 .2(4)
C33 C34 C35 F35 179.7(2)
F34 C34 C35 C36 179.9(2)
C33 C34 C35 C36 -.6(4)
F35 C35 C36 F36 2.3(3)
C34 C35 C36 F36 -177.5(2)
F35 C35 C36 C31 -179.0(2)
C34 C35 C36 C31 1.3(4)
C32 C31 C36 F36 177.0(2)
B1 C31 C36 F36 2.7(3)
C32 C31 C36 C35 -1.7(3)
B1 C31 C36 C35 -176.0(2)
C49 N1 C41 C46 -15.3(3)
C48 N1 C41 C46 109.1(3)
C49 N1 C41 C42 164.7(2)
C48 N1 C41 C42 -70.9(3)
C46 C41 C42 C43 .9(4)
N1 C41 C42 C43 -179.1(2)
C46 C41 C42 C47 -178.9(3)
N1 C41 C42 C47 1.1(4)
C41 C42 C43 C44 -.6(4)
C47 C42 C43 C44 179.3(3)
C42 C43 C44 C45 .1(5)
C43 C44 C45 C46 .1(5)
C42 C41 C46 C45 -.8(4)
N1 C41 C46 C45 179.2(2)
C44 C45 C46 C41 .2(4)

loop_
_cod_related_entry_id
_cod_related_entry_database
_cod_related_entry_code
1 ChemSpider 21135277
